data_2208013
loop_
_publ_author_name
'Mohd Mustaqim Rosli'
'Hoong-Kun Fun'
'Abdul Razak Ibrahim'
'Tanin Panawarangkul'
'Suchada Chantrapromma'

_publ_section_title
;
 The 1:1 adduct of 3,5-dinitrobenzoic acid and quinoline
;
_journal_coeditor_code CI6747
_journal_issue 2
_journal_name_full 'Acta Crystallographica Section E'
_journal_page_first o726
_journal_page_last o728
_journal_paper_doi 10.1107/S1600536806002145
_journal_volume 62
_journal_year 2006
_chemical_formula_iupac 'C7 H4 N2 O6, C9 H7 N'
_chemical_formula_moiety 'C7 H4 N2 O6, C9 H7 N'
_chemical_formula_sum 'C16 H11 N3 O6'
_chemical_formula_weight 341.28
_chemical_melting_point .419E-305
_chemical_name_systematic
;
3,5-dinitrobenzoic acid--quinoline (1/1)
;
_space_group_IT_number 14
_symmetry_cell_setting monoclinic
_symmetry_space_group_name_Hall '-P 2ybc'
_symmetry_space_group_name_H-M 'P 1 21/c 1'
_atom_sites_solution_hydrogens geom
_atom_sites_solution_primary direct
_atom_sites_solution_secondary difmap
_audit_creation_method SHELXL-97
_cell_angle_alpha 90.00
_cell_angle_beta 90.1750(10)
_cell_angle_gamma 90.00
_cell_formula_units_Z 4
_cell_length_a 7.03580(10)
_cell_length_b 14.3980(3)
_cell_length_c 14.6002(2)
_cell_measurement_reflns_used 5352
_cell_measurement_temperature 100(2)
_cell_measurement_theta_max 32.49
_cell_measurement_theta_min 1.99
_cell_volume 1479.01(4)
_computing_cell_refinement APEX2
_computing_data_collection 'APEX2 (Bruker, 2005)'
_computing_data_reduction 'SAINT (Bruker, 2005)'
_computing_molecular_graphics SHELXTL
_computing_publication_material 'SHELXTL and PLATON (Spek, 2003)'
_computing_structure_refinement SHELXTL
_computing_structure_solution 'SHELXTL (Sheldrick, 1998)'
_diffrn_ambient_temperature 293(2)
_diffrn_detector_area_resol_mean 8.33
_diffrn_measured_fraction_theta_full 0.999
_diffrn_measured_fraction_theta_max 0.999
_diffrn_measurement_device_type
;
Bruker SMART APEXII CCD area-detector
;
_diffrn_measurement_method \w
_diffrn_radiation_monochromator graphite
_diffrn_radiation_source 'fine-focus sealed tube'
_diffrn_radiation_type MoK\a
_diffrn_radiation_wavelength 0.71073
_diffrn_reflns_av_R_equivalents 0.0272
_diffrn_reflns_av_sigmaI/netI 0.0174
_diffrn_reflns_limit_h_max 10
_diffrn_reflns_limit_h_min -10
_diffrn_reflns_limit_k_max 21
_diffrn_reflns_limit_k_min -21
_diffrn_reflns_limit_l_max 21
_diffrn_reflns_limit_l_min -22
_diffrn_reflns_number 31914
_diffrn_reflns_theta_full 32.49
_diffrn_reflns_theta_max 32.49
_diffrn_reflns_theta_min 1.99
_diffrn_standards_number 0
_exptl_absorpt_coefficient_mu 0.120
_exptl_absorpt_correction_T_max 0.9552
_exptl_absorpt_correction_T_min 0.8521
_exptl_absorpt_correction_type multi-scan
_exptl_absorpt_process_details '(SADABS; Bruker, 2005)'
_exptl_crystal_colour colourless
_exptl_crystal_density_diffrn 1.533
_exptl_crystal_density_method 'not measured'
_exptl_crystal_description Block
_exptl_crystal_F_000 704
_exptl_crystal_size_max 0.52
_exptl_crystal_size_mid 0.42
_exptl_crystal_size_min 0.39
_refine_diff_density_max 0.495
_refine_diff_density_min -0.251
_refine_ls_extinction_method none
_refine_ls_goodness_of_fit_ref 1.031
_refine_ls_hydrogen_treatment refall
_refine_ls_matrix_type full
_refine_ls_number_parameters 270
_refine_ls_number_reflns 5352
_refine_ls_number_restraints 1
_refine_ls_restrained_S_all 1.032
_refine_ls_R_factor_all 0.0434
_refine_ls_R_factor_gt 0.0384
_refine_ls_shift/su_max 0.001
_refine_ls_shift/su_mean 0.000
_refine_ls_structure_factor_coef Fsqd
_refine_ls_weighting_details 'calc w=1/[\s^2^(Fo^2^)+(0.0664P)^2^+0.323P] where P=(Fo^2^+2Fc^2^)/3'
_refine_ls_weighting_scheme calc
_refine_ls_wR_factor_gt 0.1070
_refine_ls_wR_factor_ref 0.1109
_reflns_number_gt 4753
_reflns_number_total 5352
_reflns_threshold_expression I>2\s(I)
_cod_data_source_file ci6747.cif
_cod_data_source_block I
_cod_depositor_comments
;
The following automatic conversions were performed:
'_symmetry_cell_setting' value 'Monoclinic' changed to 'monoclinic'
according to '/home/saulius/struct/CIF-dictionaries/cif_core.dic'
dictionary named 'cif_core.dic' version 2.4.1 from 2010-06-29.

Automatic conversion script
Id: cif_fix_enum 1527 2010-12-29 10:47:43Z saulius 

The following automatic conversions were performed:

'_symmetry_cell_setting' value 'Monoclinic' changed to 'monoclinic'
according to /home/saulius/struct/CIF-dictionaries/cif_core.dic
dictionary named 'cif_core.dic' version 2.4.1 from 2010-06-29.

Automatic conversion script
Id: cif_fix_values 1715 2011-07-08 13:25:40Z adriana 
;
_cod_original_sg_symbol_H-M 'P 21/c'
_cod_database_code 2208013
_cod_database_fobs_code 2208013

loop_
_symmetry_equiv_pos_as_xyz
'x, y, z'
'-x, y+1/2, -z+1/2'
'-x, -y, -z'
'x, -y-1/2, z-1/2'

loop_
_atom_site_label
_atom_site_fract_x
_atom_site_fract_y
_atom_site_fract_z
_atom_site_U_iso_or_equiv
_atom_site_adp_type
_atom_site_calc_flag
_atom_site_refinement_flags
_atom_site_occupancy
_atom_site_type_symbol
O1 -0.31401(11) 0.98505(5) 0.08177(5) 0.02949(16) Uani d . 1 O
O2 -0.03232(11) 0.95559(5) 0.13448(7) 0.03518(19) Uani d . 1 O
O3 0.17857(9) 0.63718(4) 0.18772(4) 0.01820(12) Uani d . 1 O
O4 -0.00812(9) 0.52130(4) 0.13711(5) 0.01981(13) Uani d D 1 O
H1O4 0.088(2) 0.4878(13) 0.1509(15) 0.073(6) Uiso d D 1 H
O5 -0.62653(9) 0.59072(5) 0.00605(5) 0.02298(14) Uani d . 1 O
O6 -0.73098(9) 0.73275(5) 0.00127(5) 0.02306(14) Uani d . 1 O
N1 -0.18889(11) 0.93127(5) 0.10641(5) 0.02049(15) Uani d . 1 N
N2 -0.60903(10) 0.67429(5) 0.01951(5) 0.01696(13) Uani d . 1 N
N3 0.28155(10) 0.41459(5) 0.17217(5) 0.01526(13) Uani d . 1 N
C1 -0.22832(11) 0.83093(5) 0.10228(5) 0.01514(14) Uani d . 1 C
C2 -0.08846(11) 0.76953(5) 0.13057(5) 0.01478(14) Uani d . 1 C
H2 0.0313(19) 0.7926(9) 0.1531(9) 0.023(3) Uiso d . 1 H
C3 -0.12201(10) 0.67437(5) 0.12261(5) 0.01347(13) Uani d . 1 C
C4 -0.29261(11) 0.64236(5) 0.08534(5) 0.01447(14) Uani d . 1 C
H4 -0.3143(19) 0.5772(10) 0.0760(9) 0.027(3) Uiso d . 1 H
C5 -0.42896(10) 0.70729(6) 0.05966(5) 0.01425(13) Uani d . 1 C
C6 -0.40238(11) 0.80229(6) 0.06743(5) 0.01534(14) Uani d . 1 C
H6 -0.493(2) 0.8460(10) 0.0469(9) 0.026(3) Uiso d . 1 H
C7 0.03170(11) 0.60863(5) 0.15275(5) 0.01434(14) Uani d . 1 C
C8 0.44142(12) 0.45415(6) 0.19947(6) 0.01717(15) Uani d . 1 C
H8 0.4366(19) 0.5226(10) 0.2050(9) 0.028(3) Uiso d . 1 H
C9 0.60862(11) 0.40396(6) 0.22022(6) 0.01785(15) Uani d . 1 C
H9 0.721(2) 0.4395(10) 0.2403(10) 0.031(3) Uiso d . 1 H
C10 0.60637(11) 0.30920(6) 0.21134(5) 0.01632(14) Uani d . 1 C
H10 0.718(2) 0.2733(10) 0.2241(10) 0.032(4) Uiso d . 1 H
C11 0.43814(11) 0.26431(5) 0.18115(5) 0.01360(13) Uani d . 1 C
C12 0.42687(12) 0.16698(6) 0.16800(6) 0.01703(15) Uani d . 1 C
H12 0.540(2) 0.1292(9) 0.1786(10) 0.026(3) Uiso d . 1 H
C13 0.25987(13) 0.12703(6) 0.13892(6) 0.01879(15) Uani d . 1 C
H13 0.253(2) 0.0602(10) 0.1280(10) 0.029(3) Uiso d . 1 H
C14 0.09811(12) 0.18285(6) 0.12081(6) 0.01827(15) Uani d . 1 C
H14 -0.016(2) 0.1548(10) 0.1007(10) 0.031(3) Uiso d . 1 H
C15 0.10584(11) 0.27759(6) 0.13095(5) 0.01623(14) Uani d . 1 C
H15 -0.0030(19) 0.3159(9) 0.1163(9) 0.025(3) Uiso d . 1 H
C16 0.27623(10) 0.31990(5) 0.16185(5) 0.01327(13) Uani d . 1 C

loop_
_atom_site_aniso_label
_atom_site_aniso_U_11
_atom_site_aniso_U_22
_atom_site_aniso_U_33
_atom_site_aniso_U_12
_atom_site_aniso_U_13
_atom_site_aniso_U_23
O1 0.0333(4) 0.0162(3) 0.0389(4) 0.0077(3) -0.0062(3) 0.0001(3)
O2 0.0265(4) 0.0186(3) 0.0603(5) -0.0058(3) -0.0087(3) -0.0012(3)
O3 0.0147(3) 0.0178(3) 0.0221(3) 0.0006(2) -0.0054(2) -0.0017(2)
O4 0.0154(3) 0.0125(3) 0.0314(3) 0.0005(2) -0.0050(2) -0.0003(2)
O5 0.0192(3) 0.0237(3) 0.0260(3) -0.0036(2) -0.0036(2) -0.0053(2)
O6 0.0136(3) 0.0301(3) 0.0254(3) 0.0039(2) -0.0040(2) 0.0044(2)
N1 0.0228(3) 0.0138(3) 0.0248(3) 0.0008(3) -0.0003(3) -0.0005(2)
N2 0.0125(3) 0.0227(3) 0.0156(3) -0.0001(2) -0.0015(2) -0.0001(2)
N3 0.0144(3) 0.0137(3) 0.0177(3) 0.0010(2) -0.0010(2) -0.0001(2)
C1 0.0166(3) 0.0126(3) 0.0162(3) 0.0004(2) 0.0002(2) -0.0002(2)
C2 0.0139(3) 0.0147(3) 0.0157(3) -0.0003(2) -0.0009(2) -0.0008(2)
C3 0.0125(3) 0.0137(3) 0.0142(3) 0.0008(2) -0.0009(2) 0.0002(2)
C4 0.0135(3) 0.0150(3) 0.0149(3) 0.0000(2) -0.0008(2) -0.0001(2)
C5 0.0112(3) 0.0178(3) 0.0137(3) -0.0005(2) -0.0011(2) -0.0001(2)
C6 0.0144(3) 0.0170(3) 0.0146(3) 0.0025(3) 0.0003(2) 0.0005(2)
C7 0.0136(3) 0.0138(3) 0.0156(3) 0.0007(2) -0.0006(2) -0.0001(2)
C8 0.0168(3) 0.0154(3) 0.0192(3) -0.0012(3) -0.0013(3) -0.0002(3)
C9 0.0140(3) 0.0190(4) 0.0205(3) -0.0023(3) -0.0027(3) -0.0001(3)
C10 0.0127(3) 0.0189(3) 0.0174(3) 0.0008(3) -0.0021(2) 0.0021(3)
C11 0.0131(3) 0.0143(3) 0.0134(3) 0.0007(2) -0.0009(2) 0.0017(2)
C12 0.0190(3) 0.0146(3) 0.0175(3) 0.0020(3) -0.0007(3) 0.0019(3)
C13 0.0233(4) 0.0143(3) 0.0187(3) -0.0022(3) -0.0007(3) 0.0008(3)
C14 0.0171(3) 0.0197(4) 0.0181(3) -0.0042(3) -0.0015(3) -0.0004(3)
C15 0.0132(3) 0.0187(3) 0.0168(3) -0.0007(3) -0.0017(2) -0.0001(3)
C16 0.0123(3) 0.0142(3) 0.0133(3) 0.0004(2) -0.0006(2) 0.0005(2)

loop_
_atom_type_symbol
_atom_type_description
_atom_type_scat_dispersion_real
_atom_type_scat_dispersion_imag
_atom_type_scat_source
C C 0.0033 0.0016 'International Tables Vol C Tables 4.2.6.8 and 6.1.1.4'
H H 0.0000 0.0000 'International Tables Vol C Tables 4.2.6.8 and 6.1.1.4'
N N 0.0061 0.0033 'International Tables Vol C Tables 4.2.6.8 and 6.1.1.4'
O O 0.0106 0.0060 'International Tables Vol C Tables 4.2.6.8 and 6.1.1.4'

loop_
_geom_angle_atom_site_label_1
_geom_angle_atom_site_label_2
_geom_angle_atom_site_label_3
_geom_angle
C7 O4 H1O4 109.5(15)
O2 N1 O1 124.19(8)
O2 N1 C1 117.59(7)
O1 N1 C1 118.22(7)
O5 N2 O6 124.57(7)
O5 N2 C5 117.80(7)
O6 N2 C5 117.63(7)
C8 N3 C16 118.97(7)
C2 C1 C6 123.04(7)
C2 C1 N1 118.72(7)
C6 C1 N1 118.21(7)
C1 C2 C3 118.83(7)
C1 C2 H2 120.1(8)
C3 C2 H2 121.0(8)
C4 C3 C2 120.14(7)
C4 C3 C7 121.61(7)
C2 C3 C7 118.23(7)
C5 C4 C3 118.39(7)
C5 C4 H4 120.6(8)
C3 C4 H4 121.0(8)
C6 C5 C4 123.30(7)
C6 C5 N2 117.83(7)
C4 C5 N2 118.84(7)
C5 C6 C1 116.25(7)
C5 C6 H6 122.8(8)
C1 C6 H6 120.9(8)
O3 C7 O4 125.21(7)
O3 C7 C3 121.16(7)
O4 C7 C3 113.63(7)
N3 C8 C9 123.48(8)
N3 C8 H8 115.1(8)
C9 C8 H8 121.4(8)
C10 C9 C8 118.66(7)
C10 C9 H9 123.6(8)
C8 C9 H9 117.8(8)
C9 C10 C11 119.51(7)
C9 C10 H10 120.6(9)
C11 C10 H10 119.9(9)
C12 C11 C10 122.65(7)
C12 C11 C16 119.09(7)
C10 C11 C16 118.25(7)
C13 C12 C11 120.22(7)
C13 C12 H12 120.9(8)
C11 C12 H12 118.9(8)
C12 C13 C14 120.37(8)
C12 C13 H13 120.3(8)
C14 C13 H13 119.3(8)
C15 C14 C13 120.77(7)
C15 C14 H14 119.4(9)
C13 C14 H14 119.8(9)
C14 C15 C16 119.63(7)
C14 C15 H15 120.8(8)
C16 C15 H15 119.6(8)
N3 C16 C15 119.00(7)
N3 C16 C11 121.11(7)
C15 C16 C11 119.89(7)

loop_
_geom_bond_atom_site_label_1
_geom_bond_atom_site_label_2
_geom_bond_distance
_geom_bond_publ_flag
O1 N1 1.2255(10) y
O2 N1 1.2252(11) y
O3 C7 1.2225(9) y
O4 C7 1.3081(10) y
O4 H1O4 0.853(9) ?
O5 N2 1.2252(10) y
O6 N2 1.2305(9) y
N1 C1 1.4723(10) y
N2 C5 1.4731(10) y
N3 C8 1.3213(10) y
N3 C16 1.3722(10) y
C1 C2 1.3850(11) ?
C1 C6 1.3874(11) ?
C2 C3 1.3951(11) ?
C2 H2 0.963(13) ?
C3 C4 1.3947(10) ?
C3 C7 1.5021(11) ?
C4 C5 1.3901(11) ?
C4 H4 0.960(14) ?
C5 C6 1.3852(11) ?
C6 H6 0.944(14) ?
C8 C9 1.4127(11) ?
C8 H8 0.989(14) ?
C9 C10 1.3705(12) ?
C9 H9 0.987(14) ?
C10 C11 1.4177(11) ?
C10 H10 0.960(15) ?
C11 C12 1.4166(11) ?
C11 C16 1.4198(10) ?
C12 C13 1.3743(12) ?
C12 H12 0.978(14) ?
C13 C14 1.4175(12) ?
C13 H13 0.977(14) ?
C14 C15 1.3732(12) ?
C14 H14 0.947(15) ?
C15 C16 1.4172(11) ?
C15 H15 0.967(13) ?

loop_
_geom_hbond_atom_site_label_D
_geom_hbond_atom_site_label_H
_geom_hbond_atom_site_label_A
_geom_hbond_site_symmetry_A
_geom_hbond_distance_DH
_geom_hbond_distance_HA
_geom_hbond_distance_DA
_geom_hbond_angle_DHA
_geom_hbond_publ_flag
O4 H1O4 N3 1_555 0.854(16) 1.749(16) 2.6019(9) 176(2) y
C8 H8 O3 1_555 0.989(14) 2.465(14) 3.2237(10) 133.0(10) y
C10 H10 O3 2_645 0.958(14) 2.454(14) 3.2530(10) 141.0(10) y
C13 H13 O2 1_545 0.977(14) 2.512(14) 3.2129(12) 129.0(10) y

loop_
_geom_torsion_atom_site_label_1
_geom_torsion_atom_site_label_2
_geom_torsion_atom_site_label_3
_geom_torsion_atom_site_label_4
_geom_torsion
O2 N1 C1 C2 0.41(12)
O1 N1 C1 C2 -179.54(8)
O2 N1 C1 C6 -177.64(8)
O1 N1 C1 C6 2.41(12)
C6 C1 C2 C3 0.99(12)
N1 C1 C2 C3 -176.95(7)
C1 C2 C3 C4 1.03(11)
C1 C2 C3 C7 179.44(7)
C2 C3 C4 C5 -2.16(11)
C7 C3 C4 C5 179.49(7)
C3 C4 C5 C6 1.40(12)
C3 C4 C5 N2 179.50(7)
O5 N2 C5 C6 174.43(7)
O6 N2 C5 C6 -5.10(10)
O5 N2 C5 C4 -3.77(11)
O6 N2 C5 C4 176.70(7)
C4 C5 C6 C1 0.50(11)
N2 C5 C6 C1 -177.61(6)
C2 C1 C6 C5 -1.73(11)
N1 C1 C6 C5 176.23(7)
C4 C3 C7 O3 -177.91(7)
C2 C3 C7 O3 3.71(11)
C4 C3 C7 O4 2.58(11)
C2 C3 C7 O4 -175.80(7)
C16 N3 C8 C9 -0.96(12)
N3 C8 C9 C10 0.31(12)
C8 C9 C10 C11 0.47(12)
C9 C10 C11 C12 178.24(8)
C9 C10 C11 C16 -0.55(11)
C10 C11 C12 C13 179.77(7)
C16 C11 C12 C13 -1.45(12)
C11 C12 C13 C14 0.73(12)
C12 C13 C14 C15 0.74(13)
C13 C14 C15 C16 -1.42(12)
C8 N3 C16 C15 -178.85(7)
C8 N3 C16 C11 0.84(11)
C14 C15 C16 N3 -179.63(7)
C14 C15 C16 C11 0.67(11)
C12 C11 C16 N3 -178.94(7)
C10 C11 C16 N3 -0.10(11)
C12 C11 C16 C15 0.76(11)
C10 C11 C16 C15 179.59(7)

loop_
_cod_related_entry_id
_cod_related_entry_database
_cod_related_entry_code
1 ChemSpider 21126601
